data_2219813
loop_
_publ_author_name
'Lv, Lu-Ping'
'Zhang, Yong-Zhao'
'Ding, Xiao-Min'
'Yu, Wen-Bo'
'Hu, Xian-Chao'

_publ_section_title
;
 (<i>E</i>)-Methyl <i>N</i>'-(2-furylmethylene)hydrazinecarboxylate
;
_journal_coeditor_code CI2688
_journal_issue 11
_journal_name_full 'Acta Crystallographica Section E'
_journal_page_first o2146
_journal_paper_doi 10.1107/S1600536808033825
_journal_volume 64
_journal_year 2008
_chemical_formula_iupac 'C7 H8 N2 O3'
_chemical_formula_moiety 'C7 H8 N2 O3'
_chemical_formula_sum 'C7 H8 N2 O3'
_chemical_formula_weight 168.15
_chemical_name_systematic
;
(<i>E</i>)-Methyl N'-(2-furylmethylene)hydrazinecarboxylate
;
_space_group_IT_number 5
_symmetry_cell_setting monoclinic
_symmetry_space_group_name_Hall 'C 2y'
_symmetry_space_group_name_H-M 'C 1 2 1'
_atom_sites_solution_hydrogens geom
_atom_sites_solution_primary direct
_atom_sites_solution_secondary difmap
_audit_creation_method SHELXL97
_cell_angle_alpha 90.00
_cell_angle_beta 105.251(7)
_cell_angle_gamma 90.00
_cell_formula_units_Z 8
_cell_length_a 14.9185(17)
_cell_length_b 7.8124(9)
_cell_length_c 15.1299(19)
_cell_measurement_reflns_used 1601
_cell_measurement_temperature 193(2)
_cell_measurement_theta_max 25.0
_cell_measurement_theta_min 1.4
_cell_volume 1701.3(4)
_computing_cell_refinement 'SAINT (Bruker, 2002)'
_computing_data_collection 'SMART (Bruker, 2002)'
_computing_data_reduction 'SAINT (Bruker, 2002)'
_computing_molecular_graphics 'SHELXTL (Sheldrick, 2008)'
_computing_publication_material 'SHELXTL (Sheldrick, 2008)'
_computing_structure_refinement 'SHELXL97 (Sheldrick, 2008)'
_computing_structure_solution 'SHELXS97 (Sheldrick, 2008)'
_diffrn_ambient_temperature 7(2)
_diffrn_measured_fraction_theta_full 0.991
_diffrn_measured_fraction_theta_max 0.991
_diffrn_measurement_device_type 'Bruker SMART CCD area-detector'
_diffrn_measurement_method '\f and \w'
_diffrn_radiation_monochromator graphite
_diffrn_radiation_source 'fine-focus sealed tube'
_diffrn_radiation_type MoK\a
_diffrn_radiation_wavelength 0.71073
_diffrn_reflns_av_R_equivalents 0.0195
_diffrn_reflns_av_sigmaI/netI 0.0190
_diffrn_reflns_limit_h_max 17
_diffrn_reflns_limit_h_min -17
_diffrn_reflns_limit_k_max 8
_diffrn_reflns_limit_k_min -9
_diffrn_reflns_limit_l_max 16
_diffrn_reflns_limit_l_min -17
_diffrn_reflns_number 4679
_diffrn_reflns_theta_full 25.01
_diffrn_reflns_theta_max 25.01
_diffrn_reflns_theta_min 1.40
_diffrn_standards_number 0
_exptl_absorpt_coefficient_mu 0.104
_exptl_absorpt_correction_T_max 0.9822
_exptl_absorpt_correction_T_min 0.9784
_exptl_absorpt_correction_type multi-scan
_exptl_absorpt_process_details '(SADABS; Bruker, 2002)'
_exptl_crystal_colour colourless
_exptl_crystal_density_diffrn 1.313
_exptl_crystal_density_method 'not measured'
_exptl_crystal_description block
_exptl_crystal_F_000 704
_exptl_crystal_size_max 0.19
_exptl_crystal_size_mid 0.17
_exptl_crystal_size_min 0.16
_refine_diff_density_max 0.098
_refine_diff_density_min -0.092
_refine_ls_extinction_coef 0.0051(9)
_refine_ls_extinction_expression Fc^*^=kFc[1+0.001xFc^2^\l^3^/sin(2\q)]^-1/4^
_refine_ls_extinction_method 'SHELXL97 (Sheldrick, 2008)'
_refine_ls_goodness_of_fit_ref 1.070
_refine_ls_hydrogen_treatment constr
_refine_ls_matrix_type full
_refine_ls_number_parameters 218
_refine_ls_number_reflns 1601
_refine_ls_number_restraints 1
_refine_ls_restrained_S_all 1.070
_refine_ls_R_factor_all 0.0380
_refine_ls_R_factor_gt 0.0312
_refine_ls_shift/su_max 0.001
_refine_ls_shift/su_mean 0.000
_refine_ls_structure_factor_coef Fsqd
_refine_ls_weighting_details 'calc w = 1/[\s^2^(Fo^2^)+(0.0464P)^2^+0.2178P] where P=(Fo^2^+2Fc^2^)/3'
_refine_ls_weighting_scheme calc
_refine_ls_wR_factor_gt 0.0817
_refine_ls_wR_factor_ref 0.0849
_reflns_number_gt 1399
_reflns_number_total 1601
_reflns_threshold_expression I>2\s(I)
_cod_data_source_file ci2688.cif
_cod_data_source_block I
_cod_original_sg_symbol_H-M 'C 2'
_cod_database_code 2219813
_cod_database_fobs_code 2219813

loop_
_symmetry_equiv_pos_as_xyz
'x, y, z'
'-x, y, -z'
'x+1/2, y+1/2, z'
'-x+1/2, y+1/2, -z'

loop_
_atom_site_type_symbol
_atom_site_label
_atom_site_fract_x
_atom_site_fract_y
_atom_site_fract_z
_atom_site_U_iso_or_equiv
_atom_site_adp_type
_atom_site_calc_flag
_atom_site_refinement_flags
_atom_site_occupancy
C C1 0.6802(2) 0.5242(5) -0.0094(2) 0.0834(9) Uani d . 1
H H1 0.6985 0.4241 -0.0330 0.100 Uiso calc R 1
C C2 0.6239(2) 0.6570(6) -0.0595(2) 0.0971(12) Uani d . 1
H H2 0.5969 0.6590 -0.1223 0.117 Uiso calc R 1
C C3 0.6170(2) 0.7771(6) 0.0000(2) 0.1020(12) Uani d . 1
H H3 0.5850 0.8797 -0.0152 0.122 Uiso calc R 1
C C4 0.70165(17) 0.5730(4) 0.07936(17) 0.0617(7) Uani d . 1
C C5 0.75360(16) 0.4883(3) 0.16066(17) 0.0583(6) Uani d . 1
H H5 0.7769 0.3792 0.1561 0.070 Uiso calc R 1
C C6 0.83278(17) 0.5270(4) 0.39638(18) 0.0600(6) Uani d . 1
C C7 0.8972(3) 0.4683(6) 0.5526(2) 0.1191(15) Uani d . 1
H H7A 0.9269 0.3773 0.5922 0.179 Uiso calc R 1
H H7B 0.8411 0.5010 0.5681 0.179 Uiso calc R 1
H H7C 0.9383 0.5648 0.5600 0.179 Uiso calc R 1
C C8 0.5302(2) 0.2842(6) 0.1389(3) 0.1233(17) Uani d . 1
H H8 0.5139 0.3884 0.1093 0.148 Uiso calc R 1
C C9 0.4711(2) 0.1714(5) 0.1540(3) 0.0977(11) Uani d . 1
H H9 0.4067 0.1801 0.1368 0.117 Uiso calc R 1
C C10 0.52379(19) 0.0344(5) 0.2012(2) 0.0786(8) Uani d . 1
H H10 0.5006 -0.0642 0.2216 0.094 Uiso calc R 1
C C11 0.61376(17) 0.0724(3) 0.21148(18) 0.0615(7) Uani d . 1
C C12 0.69799(17) -0.0134(3) 0.25482(16) 0.0586(6) Uani d . 1
H H12 0.6952 -0.1248 0.2756 0.070 Uiso calc R 1
C C13 0.93793(17) 0.0282(4) 0.32608(17) 0.0609(6) Uani d . 1
C C14 1.0967(2) -0.0296(6) 0.3959(3) 0.1240(16) Uani d . 1
H H14A 1.1351 -0.1178 0.4307 0.186 Uiso calc R 1
H H14B 1.1047 0.0743 0.4311 0.186 Uiso calc R 1
H H14C 1.1143 -0.0105 0.3400 0.186 Uiso calc R 1
N N1 0.76861(13) 0.5587(3) 0.23906(14) 0.0552(5) Uani d . 1
N N2 0.81642(15) 0.4606(3) 0.31122(14) 0.0652(6) Uani d . 1
H H2A 0.8355 0.3597 0.3025 0.078 Uiso calc R 1
N N3 0.77726(14) 0.0577(3) 0.26606(14) 0.0596(5) Uani d . 1
N N4 0.85235(15) -0.0392(3) 0.31071(16) 0.0692(6) Uani d . 1
H H4 0.8447 -0.1414 0.3286 0.083 Uiso calc R 1
O O1 0.66343(14) 0.7290(3) 0.08659(13) 0.0860(7) Uani d . 1
O O2 0.81342(12) 0.6698(2) 0.41521(12) 0.0673(5) Uani d . 1
O O3 0.87484(17) 0.4105(3) 0.45826(13) 0.0932(7) Uani d . 1
O O4 0.61942(13) 0.2275(3) 0.17282(18) 0.1027(8) Uani d . 1
O O5 0.95630(12) 0.1665(2) 0.30007(12) 0.0699(5) Uani d . 1
O O6 0.99994(13) -0.0822(3) 0.37459(16) 0.0895(7) Uani d . 1

loop_
_atom_site_aniso_label
_atom_site_aniso_U_11
_atom_site_aniso_U_22
_atom_site_aniso_U_33
_atom_site_aniso_U_12
_atom_site_aniso_U_13
_atom_site_aniso_U_23
C1 0.0933(19) 0.090(2) 0.0653(18) -0.024(2) 0.0181(15) -0.0164(18)
C2 0.090(2) 0.131(3) 0.0597(19) -0.034(2) 0.0009(16) 0.004(2)
C3 0.097(2) 0.118(3) 0.080(2) 0.012(2) 0.0033(18) 0.024(2)
C4 0.0599(13) 0.0630(19) 0.0627(17) -0.0120(13) 0.0170(11) -0.0070(14)
C5 0.0606(12) 0.0503(16) 0.0669(16) -0.0080(11) 0.0217(11) -0.0033(13)
C6 0.0688(14) 0.0525(16) 0.0598(16) 0.0034(12) 0.0191(11) 0.0131(13)
C7 0.186(4) 0.101(3) 0.063(2) 0.045(3) 0.021(2) 0.022(2)
C8 0.0559(16) 0.103(3) 0.200(4) 0.0057(19) 0.014(2) 0.072(3)
C9 0.0562(15) 0.102(3) 0.129(3) -0.0063(18) 0.0139(16) 0.034(3)
C10 0.0716(16) 0.0723(18) 0.088(2) -0.0234(16) 0.0139(14) 0.0125(16)
C11 0.0673(15) 0.0484(16) 0.0684(16) -0.0082(12) 0.0168(12) 0.0072(13)
C12 0.0711(15) 0.0428(14) 0.0618(15) -0.0042(12) 0.0172(11) 0.0016(11)
C13 0.0668(15) 0.0493(15) 0.0629(15) 0.0061(13) 0.0108(11) 0.0055(13)
C14 0.0683(19) 0.096(3) 0.185(4) 0.0045(19) -0.007(2) 0.036(3)
N1 0.0628(11) 0.0452(12) 0.0577(13) -0.0017(9) 0.0159(9) 0.0039(10)
N2 0.0882(15) 0.0433(11) 0.0659(14) 0.0111(11) 0.0237(11) 0.0071(11)
N3 0.0637(12) 0.0448(12) 0.0693(13) 0.0024(10) 0.0158(10) 0.0078(10)
N4 0.0663(12) 0.0437(11) 0.0940(16) 0.0038(10) 0.0148(11) 0.0182(12)
O1 0.0971(14) 0.0878(16) 0.0700(13) 0.0182(12) 0.0162(10) 0.0062(11)
O2 0.0868(12) 0.0485(11) 0.0639(11) 0.0061(10) 0.0154(9) 0.0031(9)
O3 0.1460(19) 0.0685(15) 0.0641(12) 0.0357(14) 0.0256(12) 0.0230(11)
O4 0.0575(10) 0.0748(14) 0.171(2) -0.0016(10) 0.0218(12) 0.0520(15)
O5 0.0733(10) 0.0521(11) 0.0783(12) -0.0049(10) 0.0092(9) 0.0131(10)
O6 0.0698(11) 0.0645(14) 0.1240(17) 0.0081(10) 0.0075(11) 0.0283(13)

loop_
_atom_type_symbol
_atom_type_description
_atom_type_scat_dispersion_real
_atom_type_scat_dispersion_imag
_atom_type_scat_source
C C 0.0033 0.0000 'International Tables Vol C Tables 4.2.6.8 and 6.1.1.4'
H H 0.0000 0.0000 'International Tables Vol C Tables 4.2.6.8 and 6.1.1.4'
N N 0.0061 0.0000 'International Tables Vol C Tables 4.2.6.8 and 6.1.1.4'
O O 0.0106 0.0000 'International Tables Vol C Tables 4.2.6.8 and 6.1.1.4'

loop_
_geom_angle_atom_site_label_1
_geom_angle_atom_site_label_2
_geom_angle_atom_site_label_3
_geom_angle
C4 C1 C2 106.0(3)
C4 C1 H1 127.0
C2 C1 H1 127.0
C3 C2 C1 107.2(3)
C3 C2 H2 126.4
C1 C2 H2 126.4
C2 C3 O1 110.3(4)
C2 C3 H3 124.8
O1 C3 H3 124.8
C1 C4 O1 109.7(3)
C1 C4 C5 131.0(3)
O1 C4 C5 119.2(2)
N1 C5 C4 121.6(2)
N1 C5 H5 119.2
C4 C5 H5 119.2
O2 C6 O3 124.2(3)
O2 C6 N2 125.9(2)
O3 C6 N2 109.9(3)
O3 C7 H7A 109.5
O3 C7 H7B 109.5
H7A C7 H7B 109.5
O3 C7 H7C 109.5
H7A C7 H7C 109.5
H7B C7 H7C 109.5
C9 C8 O4 110.5(3)
C9 C8 H8 124.8
O4 C8 H8 124.8
C8 C9 C10 106.8(3)
C8 C9 H9 126.6
C10 C9 H9 126.6
C11 C10 C9 107.4(3)
C11 C10 H10 126.3
C9 C10 H10 126.3
C10 C11 O4 108.7(3)
C10 C11 C12 133.1(3)
O4 C11 C12 118.1(2)
N3 C12 C11 122.1(2)
N3 C12 H12 119.0
C11 C12 H12 119.0
O5 C13 O6 125.1(2)
O5 C13 N4 125.6(2)
O6 C13 N4 109.4(2)
O6 C14 H14A 109.5
O6 C14 H14B 109.5
H14A C14 H14B 109.5
O6 C14 H14C 109.5
H14A C14 H14C 109.5
H14B C14 H14C 109.5
C5 N1 N2 115.3(2)
C6 N2 N1 118.1(2)
C6 N2 H2A 120.9
N1 N2 H2A 120.9
C12 N3 N4 115.6(2)
C13 N4 N3 118.9(2)
C13 N4 H4 120.5
N3 N4 H4 120.5
C4 O1 C3 106.7(3)
C6 O3 C7 114.9(3)
C11 O4 C8 106.6(2)
C13 O6 C14 116.3(2)

loop_
_geom_bond_atom_site_label_1
_geom_bond_atom_site_label_2
_geom_bond_distance
C1 C4 1.351(4)
C1 C2 1.421(6)
C1 H1 0.93
C2 C3 1.322(6)
C2 H2 0.93
C3 O1 1.364(4)
C3 H3 0.93
C4 O1 1.362(4)
C4 C5 1.432(4)
C5 N1 1.273(3)
C5 H5 0.93
C6 O2 1.206(4)
C6 O3 1.337(3)
C6 N2 1.350(3)
C7 O3 1.450(4)
C7 H7A 0.96
C7 H7B 0.96
C7 H7C 0.96
C8 C9 1.309(5)
C8 O4 1.368(4)
C8 H8 0.93
C9 C10 1.406(5)
C9 H9 0.93
C10 C11 1.343(4)
C10 H10 0.93
C11 O4 1.357(3)
C11 C12 1.423(3)
C12 N3 1.277(3)
C12 H12 0.93
C13 O5 1.206(3)
C13 O6 1.334(3)
C13 N4 1.344(3)
C14 O6 1.454(4)
C14 H14A 0.96
C14 H14B 0.96
C14 H14C 0.96
N1 N2 1.370(3)
N2 H2A 0.86
N3 N4 1.373(3)
N4 H4 0.86

loop_
_geom_hbond_atom_site_label_D
_geom_hbond_atom_site_label_H
_geom_hbond_atom_site_label_A
_geom_hbond_site_symmetry_A
_geom_hbond_distance_DH
_geom_hbond_distance_HA
_geom_hbond_distance_DA
_geom_hbond_angle_DHA
_geom_hbond_publ_flag
N2 H2A O5 . 0.86 2.36 3.138(3) 151 yes
N2 H2A N3 . 0.86 2.52 3.242(3) 141 yes
N4 H4 O2 1_545 0.86 2.11 2.913(3) 156 yes
C2 H2 O5 4_655 0.93 2.60 3.521(4) 172 yes
C10 H10 O5 3_445 0.93 2.59 3.508(4) 171 yes

loop_
_geom_torsion_atom_site_label_1
_geom_torsion_atom_site_label_2
_geom_torsion_atom_site_label_3
_geom_torsion_atom_site_label_4
_geom_torsion
C4 C1 C2 C3 1.7(4)
C1 C2 C3 O1 -1.6(4)
C2 C1 C4 O1 -1.1(3)
C2 C1 C4 C5 177.6(3)
C1 C4 C5 N1 178.0(3)
O1 C4 C5 N1 -3.3(3)
O4 C8 C9 C10 0.8(6)
C8 C9 C10 C11 -0.6(5)
C9 C10 C11 O4 0.1(4)
C9 C10 C11 C12 178.3(3)
C10 C11 C12 N3 -171.0(3)
O4 C11 C12 N3 7.0(4)
C4 C5 N1 N2 177.8(2)
O2 C6 N2 N1 -4.2(4)
O3 C6 N2 N1 176.2(2)
C5 N1 N2 C6 -178.6(2)
C11 C12 N3 N4 178.7(2)
O5 C13 N4 N3 -3.8(4)
O6 C13 N4 N3 176.4(2)
C12 N3 N4 C13 -179.1(2)
C1 C4 O1 C3 0.2(3)
C5 C4 O1 C3 -178.8(2)
C2 C3 O1 C4 0.9(4)
O2 C6 O3 C7 -0.4(4)
N2 C6 O3 C7 179.2(3)
C10 C11 O4 C8 0.3(4)
C12 C11 O4 C8 -178.1(3)
C9 C8 O4 C11 -0.7(5)
O5 C13 O6 C14 -0.8(5)
N4 C13 O6 C14 179.0(3)

loop_
_cod_related_entry_id
_cod_related_entry_database
_cod_related_entry_code
1 ChemSpider 4798447
